data_4103685
loop_
_publ_author_name
'Cl\'ement Camp'
'Victor Mougel'
'Pawel Horeglad'
'Jacques P\'ecaut'
'Marinella Mazzanti'

_publ_section_title
;
 Multielectron Redox Reactions Involving C-C Coupling and Cleavage in
 Uranium Schiff Base Complexes
;
_journal_name_full 'Journal of the American Chemical Society'
_journal_page_first 17374
_journal_page_last 17377
_journal_paper_doi 10.1021/ja1089364
_journal_volume 132
_journal_year 2010
_chemical_formula_sum 'C40 H28 N4 O4 U'
_chemical_formula_weight 866.69
_chemical_name_systematic
; 
 ? 
;
_space_group_IT_number 14
_symmetry_cell_setting monoclinic
_symmetry_space_group_name_Hall '-P 2yn'
_symmetry_space_group_name_H-M 'P 1 21/n 1'
_atom_sites_solution_hydrogens geom
_atom_sites_solution_primary direct
_atom_sites_solution_secondary difmap
_audit_creation_method SHELXL-97
_cell_angle_alpha 90.00
_cell_angle_beta 104.828(4)
_cell_angle_gamma 90.00
_cell_formula_units_Z 4
_cell_length_a 11.0533(4)
_cell_length_b 16.1590(5)
_cell_length_c 18.3135(6)
_cell_measurement_reflns_used 4736
_cell_measurement_temperature 150(2)
_cell_measurement_theta_max 32.3732
_cell_measurement_theta_min 3.4054
_cell_volume 3162.05(19)
_computing_cell_refinement
;
CrysAlisPro, Oxford Diffraction Ltd.,
Version 1.171.33.52 (release 06-11-2009 CrysAlis171 .NET)
(compiled Nov  6 2009,16:24:50)
;
_computing_data_collection
;
CrysAlisPro, Oxford Diffraction Ltd.,
Version 1.171.33.52 (release 06-11-2009 CrysAlis171 .NET)
(compiled Nov  6 2009,16:24:50)
;
_computing_data_reduction
;
CrysAlisPro, Oxford Diffraction Ltd.,
Version 1.171.33.52 (release 06-11-2009 CrysAlis171 .NET)
(compiled Nov  6 2009,16:24:50)
;
_computing_structure_refinement 'SHELXL-97 (Sheldrick, 1997)'
_computing_structure_solution 'SHELXS-97 (Sheldrick, 1990)'
_diffrn_ambient_temperature 150(2)
_diffrn_detector_area_resol_mean 15.9653
_diffrn_measured_fraction_theta_full 0.998
_diffrn_measured_fraction_theta_max 0.998
_diffrn_measurement_details
;
  1 omega   15.00   41.00   1.0000   60.0000
omega____ theta____ kappa____ phi______ frames
    -       25.2489   77.0000   30.0000 26

  2 omega   48.00   98.00   1.0000   60.0000
omega____ theta____ kappa____ phi______ frames
    -       25.2489  179.0000  150.0000 50

  3 omega   36.00   87.00   1.0000   60.0000
omega____ theta____ kappa____ phi______ frames
    -       25.2489  179.0000 -150.0000 51

  4 omega   35.00   91.00   1.0000   60.0000
omega____ theta____ kappa____ phi______ frames
    -       25.2489  179.0000  -90.0000 56

  5 omega  -89.00   -1.00   1.0000   60.0000
omega____ theta____ kappa____ phi______ frames
    -      -26.9676  -37.0000  -90.0000 88

  6 omega -103.00  -34.00   1.0000   60.0000
omega____ theta____ kappa____ phi______ frames
    -      -26.9676  179.0000  150.0000 69

  7 omega  -96.00   -5.00   1.0000   60.0000
omega____ theta____ kappa____ phi______ frames
    -      -26.9676  -37.0000    0.0000 91

;
_diffrn_measurement_device_type 'Xcalibur, Sapphire3'
_diffrn_measurement_method '\w scans'
_diffrn_radiation_monochromator graphite
_diffrn_radiation_source 'fine-focus sealed tube'
_diffrn_radiation_type MoK\a
_diffrn_radiation_wavelength 0.71073
_diffrn_reflns_av_R_equivalents 0.0654
_diffrn_reflns_av_sigmaI/netI 0.1209
_diffrn_reflns_limit_h_max 11
_diffrn_reflns_limit_h_min -14
_diffrn_reflns_limit_k_max 21
_diffrn_reflns_limit_k_min -21
_diffrn_reflns_limit_l_max 24
_diffrn_reflns_limit_l_min -23
_diffrn_reflns_number 28635
_diffrn_reflns_theta_full 28.28
_diffrn_reflns_theta_max 28.28
_diffrn_reflns_theta_min 3.41
_exptl_absorpt_coefficient_mu 5.185
_exptl_absorpt_correction_T_max 0.8040
_exptl_absorpt_correction_T_min 0.5043
_exptl_absorpt_correction_type multi-scan
_exptl_absorpt_process_details
;
CrysAlisPro, Oxford Diffraction Ltd.,
Version 1.171.33.52 (release 06-11-2009 CrysAlis171 .NET)
(compiled Nov  6 2009,16:24:50)
empirical absorption correction using spherical harmonics,
 implemented in SCALE3 ABSPACK scaling algorithm.
;
_exptl_crystal_colour 'dark red'
_exptl_crystal_density_diffrn 1.821
_exptl_crystal_density_method 'not measured'
_exptl_crystal_description 'monoclinic prism'
_exptl_crystal_F_000 1680
_exptl_crystal_size_max 0.15
_exptl_crystal_size_mid 0.08
_exptl_crystal_size_min 0.04
_refine_diff_density_max 2.254
_refine_diff_density_min -0.695
_refine_diff_density_rms 0.154
_refine_ls_extinction_method none
_refine_ls_goodness_of_fit_ref 0.784
_refine_ls_hydrogen_treatment constr
_refine_ls_matrix_type full
_refine_ls_number_parameters 442
_refine_ls_number_reflns 7842
_refine_ls_number_restraints 0
_refine_ls_restrained_S_all 0.784
_refine_ls_R_factor_all 0.0845
_refine_ls_R_factor_gt 0.0464
_refine_ls_shift/su_max 0.004
_refine_ls_shift/su_mean 0.000
_refine_ls_structure_factor_coef Fsqd
_refine_ls_weighting_details 'calc w=1/[\s^2^(Fo^2^)+(0.0415P)^2^+0.0000P] where P=(Fo^2^+2Fc^2^)/3'
_refine_ls_weighting_scheme calc
_refine_ls_wR_factor_gt 0.0907
_refine_ls_wR_factor_ref 0.0958
_reflns_number_gt 4535
_reflns_number_total 7842
_reflns_threshold_expression >2sigma(I)
_cod_data_source_file ja1089364_si_002.cif
_cod_data_source_block bi113
_cod_original_cell_volume 3162.04(18)
_cod_original_sg_symbol_H-M 'P 21/n'
_cod_database_code 4103685

loop_
_symmetry_equiv_pos_as_xyz
'x, y, z'
'-x+1/2, y+1/2, -z+1/2'
'-x, -y, -z'
'x-1/2, -y-1/2, z-1/2'

loop_
_atom_site_label
_atom_site_type_symbol
_atom_site_fract_x
_atom_site_fract_y
_atom_site_fract_z
_atom_site_U_iso_or_equiv
_atom_site_adp_type
_atom_site_occupancy
_atom_site_symmetry_multiplicity
_atom_site_calc_flag
_atom_site_refinement_flags
U1 U 0.54954(2) 0.737136(15) 0.607975(15) 0.03341(8) Uani 1 1 d .
O1 O 0.3427(4) 0.7499(3) 0.5795(2) 0.0400(11) Uani 1 1 d .
O2 O 0.5255(5) 0.6690(3) 0.5000(3) 0.0407(12) Uani 1 1 d .
N1 N 0.4612(6) 0.6582(3) 0.7084(3) 0.0361(14) Uani 1 1 d .
N2 N 0.6061(5) 0.5791(4) 0.6346(3) 0.0354(13) Uani 1 1 d .
C1 C 0.2612(6) 0.7718(4) 0.6184(4) 0.0383(16) Uani 1 1 d .
C2 C 0.1687(7) 0.8294(5) 0.5905(5) 0.0457(19) Uani 1 1 d .
H2 H 0.1644 0.8550 0.5432 0.055 Uiso 1 1 calc R
C3 C 0.0828(7) 0.8503(5) 0.6299(5) 0.047(2) Uani 1 1 d .
H3 H 0.0222 0.8916 0.6100 0.056 Uiso 1 1 calc R
C4 C 0.0821(7) 0.8136(5) 0.6967(5) 0.048(2) Uani 1 1 d .
H4 H 0.0207 0.8279 0.7225 0.058 Uiso 1 1 calc R
C5 C 0.1729(7) 0.7550(5) 0.7261(4) 0.0481(19) Uani 1 1 d .
H5 H 0.1723 0.7289 0.7725 0.058 Uiso 1 1 calc R
C6 C 0.2650(6) 0.7330(5) 0.6901(4) 0.0387(15) Uani 1 1 d .
C7 C 0.3588(7) 0.6739(4) 0.7255(4) 0.0401(17) Uani 1 1 d .
H7 H 0.3428 0.6431 0.7662 0.048 Uiso 1 1 calc R
C8 C 0.5440(7) 0.5957(4) 0.7503(4) 0.0361(17) Uani 1 1 d .
C9 C 0.5591(7) 0.5826(5) 0.8270(4) 0.0435(18) Uani 1 1 d .
H9 H 0.5124 0.6143 0.8540 0.052 Uiso 1 1 calc R
C10 C 0.6431(7) 0.5229(5) 0.8640(5) 0.047(2) Uani 1 1 d .
H10 H 0.6543 0.5132 0.9165 0.057 Uiso 1 1 calc R
C11 C 0.7098(8) 0.4780(5) 0.8239(5) 0.048(2) Uani 1 1 d .
H11 H 0.7655 0.4361 0.8488 0.058 Uiso 1 1 calc R
C12 C 0.6979(7) 0.4924(4) 0.7492(4) 0.0409(17) Uani 1 1 d .
H12 H 0.7458 0.4609 0.7229 0.049 Uiso 1 1 calc R
C13 C 0.6162(6) 0.5527(4) 0.7111(4) 0.0353(16) Uani 1 1 d .
C14 C 0.6324(6) 0.5259(5) 0.5894(5) 0.0395(18) Uani 1 1 d .
H14 H 0.6502 0.4713 0.6083 0.047 Uiso 1 1 calc R
C15 C 0.6378(6) 0.5405(4) 0.5117(4) 0.0359(16) Uani 1 1 d .
C16 C 0.6933(7) 0.4803(5) 0.4767(5) 0.0434(18) Uani 1 1 d .
H16 H 0.7239 0.4311 0.5035 0.052 Uiso 1 1 calc R
C17 C 0.7049(7) 0.4903(5) 0.4051(5) 0.048(2) Uani 1 1 d .
H17 H 0.7450 0.4491 0.3826 0.058 Uiso 1 1 calc R
C18 C 0.6571(7) 0.5616(5) 0.3648(5) 0.048(2) Uani 1 1 d .
H18 H 0.6654 0.5689 0.3148 0.058 Uiso 1 1 calc R
C19 C 0.5977(8) 0.6220(5) 0.3970(4) 0.0473(19) Uani 1 1 d .
H19 H 0.5647 0.6700 0.3690 0.057 Uiso 1 1 calc R
C20 C 0.5867(7) 0.6118(5) 0.4716(5) 0.0402(19) Uani 1 1 d .
O21 O 0.5474(5) 0.8286(3) 0.6997(3) 0.0379(12) Uani 1 1 d .
O22 O 0.5594(5) 0.8484(3) 0.5362(3) 0.0393(12) Uani 1 1 d .
N21 N 0.7507(5) 0.7222(3) 0.7207(3) 0.0352(13) Uani 1 1 d .
N22 N 0.7661(5) 0.7439(4) 0.5797(3) 0.0391(13) Uani 1 1 d .
C21 C 0.5655(6) 0.8235(4) 0.7744(4) 0.0351(16) Uani 1 1 d .
C22 C 0.4760(7) 0.8538(4) 0.8088(4) 0.0410(17) Uani 1 1 d .
H22 H 0.4020 0.8782 0.7783 0.049 Uiso 1 1 calc R
C23 C 0.4912(8) 0.8495(5) 0.8845(5) 0.0468(19) Uani 1 1 d .
H23 H 0.4276 0.8699 0.9061 0.056 Uiso 1 1 calc R
C24 C 0.5997(7) 0.8153(5) 0.9309(4) 0.0456(19) Uani 1 1 d .
H24 H 0.6113 0.8131 0.9841 0.055 Uiso 1 1 calc R
C25 C 0.6890(7) 0.7849(4) 0.8986(4) 0.0441(18) Uani 1 1 d .
H25 H 0.7632 0.7621 0.9304 0.053 Uiso 1 1 calc R
C26 C 0.6751(7) 0.7860(4) 0.8201(4) 0.0393(17) Uani 1 1 d .
C27 C 0.7667(6) 0.7454(4) 0.7897(4) 0.0386(16) Uani 1 1 d .
H27 H 0.8460 0.7346 0.8234 0.046 Uiso 1 1 calc R
C28 C 0.8441(6) 0.6752(4) 0.6980(4) 0.0368(16) Uani 1 1 d .
C29 C 0.9220(7) 0.6177(5) 0.7433(5) 0.0450(19) Uani 1 1 d .
H29 H 0.9226 0.6119 0.7950 0.054 Uiso 1 1 calc R
C30 C 0.9986(8) 0.5688(5) 0.7123(5) 0.054(2) Uani 1 1 d .
H30 H 1.0542 0.5307 0.7434 0.065 Uiso 1 1 calc R
C31 C 0.9956(7) 0.5747(5) 0.6380(5) 0.048(2) Uani 1 1 d .
H31 H 1.0443 0.5376 0.6170 0.057 Uiso 1 1 calc R
C32 C 0.9241(7) 0.6325(5) 0.5932(5) 0.0432(18) Uani 1 1 d .
H32 H 0.9275 0.6382 0.5421 0.052 Uiso 1 1 calc R
C33 C 0.8468(7) 0.6829(5) 0.6216(4) 0.0406(18) Uani 1 1 d .
C34 C 0.8030(7) 0.7856(5) 0.5291(4) 0.0428(18) Uani 1 1 d .
H34 H 0.8823 0.7713 0.5215 0.051 Uiso 1 1 calc R
C35 C 0.7367(7) 0.8509(5) 0.4834(4) 0.0425(18) Uani 1 1 d .
C36 C 0.7973(8) 0.8909(5) 0.4342(5) 0.050(2) Uani 1 1 d .
H36 H 0.8755 0.8703 0.4296 0.060 Uiso 1 1 calc R
C37 C 0.7462(9) 0.9585(5) 0.3932(5) 0.057(2) Uani 1 1 d .
H37 H 0.7899 0.9864 0.3620 0.068 Uiso 1 1 calc R
C38 C 0.6296(10) 0.9857(5) 0.3976(5) 0.056(2) Uani 1 1 d .
H38 H 0.5939 1.0328 0.3691 0.067 Uiso 1 1 calc R
C39 C 0.5641(8) 0.9471(5) 0.4419(4) 0.0450(19) Uani 1 1 d .
H39 H 0.4823 0.9655 0.4415 0.054 Uiso 1 1 calc R
C40 C 0.6170(8) 0.8805(4) 0.4878(4) 0.0412(18) Uani 1 1 d .

loop_
_atom_site_aniso_label
_atom_site_aniso_U_11
_atom_site_aniso_U_22
_atom_site_aniso_U_33
_atom_site_aniso_U_23
_atom_site_aniso_U_13
_atom_site_aniso_U_12
U1 0.03310(12) 0.03574(13) 0.03185(12) -0.00019(15) 0.00918(9) 0.00053(14)
O1 0.036(2) 0.046(3) 0.036(2) 0.001(2) 0.007(2) 0.004(2)
O2 0.043(3) 0.044(3) 0.036(3) -0.002(2) 0.011(2) 0.001(2)
N1 0.040(4) 0.036(3) 0.034(3) -0.005(3) 0.013(3) -0.010(3)
N2 0.031(3) 0.036(3) 0.040(4) -0.003(3) 0.009(3) 0.000(2)
C1 0.033(3) 0.034(4) 0.047(4) -0.012(4) 0.010(3) -0.007(3)
C2 0.042(4) 0.043(4) 0.047(5) -0.003(4) 0.002(4) -0.003(3)
C3 0.029(4) 0.038(4) 0.070(6) -0.009(4) 0.009(4) 0.002(3)
C4 0.031(4) 0.058(5) 0.057(5) -0.018(4) 0.013(4) -0.001(4)
C5 0.048(4) 0.051(5) 0.051(4) -0.012(4) 0.022(4) -0.012(4)
C6 0.034(3) 0.038(4) 0.043(4) -0.012(4) 0.007(3) -0.008(3)
C7 0.049(5) 0.038(4) 0.036(4) -0.004(3) 0.016(4) -0.007(3)
C8 0.034(4) 0.033(4) 0.040(4) 0.005(3) 0.009(3) -0.009(3)
C9 0.046(5) 0.048(5) 0.039(5) -0.003(4) 0.014(4) -0.006(4)
C10 0.048(5) 0.054(5) 0.040(5) 0.007(4) 0.011(4) -0.007(4)
C11 0.044(5) 0.044(5) 0.051(5) 0.008(4) 0.001(4) 0.000(4)
C12 0.042(4) 0.035(4) 0.046(5) -0.004(4) 0.013(4) 0.001(3)
C13 0.033(4) 0.036(4) 0.036(4) -0.003(3) 0.007(3) -0.006(3)
C14 0.027(4) 0.041(4) 0.049(5) 0.003(4) 0.007(4) -0.003(3)
C15 0.031(4) 0.039(4) 0.039(4) -0.004(3) 0.010(3) -0.003(3)
C16 0.033(4) 0.044(4) 0.051(5) -0.008(4) 0.006(4) 0.000(3)
C17 0.037(4) 0.055(5) 0.055(6) -0.020(4) 0.018(4) -0.002(4)
C18 0.047(5) 0.061(5) 0.040(5) -0.008(4) 0.017(4) -0.011(4)
C19 0.050(5) 0.055(5) 0.036(4) -0.004(4) 0.010(4) 0.000(4)
C20 0.036(4) 0.038(4) 0.047(5) -0.013(4) 0.012(4) -0.010(3)
O21 0.040(3) 0.039(3) 0.035(3) 0.001(2) 0.009(2) 0.004(2)
O22 0.045(3) 0.041(3) 0.033(3) 0.007(2) 0.013(2) 0.005(2)
N21 0.034(3) 0.036(3) 0.037(3) 0.004(3) 0.012(3) -0.005(2)
N22 0.037(3) 0.044(4) 0.035(3) -0.007(3) 0.009(2) -0.004(3)
C21 0.036(4) 0.037(4) 0.031(4) -0.005(3) 0.006(3) -0.011(3)
C22 0.043(4) 0.036(4) 0.044(5) 0.000(3) 0.012(4) 0.002(3)
C23 0.050(5) 0.048(5) 0.047(5) -0.008(4) 0.020(4) 0.000(4)
C24 0.055(5) 0.050(5) 0.032(4) -0.003(4) 0.012(4) -0.006(4)
C25 0.048(4) 0.039(4) 0.041(4) 0.003(3) 0.005(4) -0.004(3)
C26 0.039(4) 0.035(4) 0.044(4) 0.001(3) 0.010(3) -0.008(3)
C27 0.031(3) 0.042(4) 0.040(4) 0.003(3) 0.004(3) -0.005(3)
C28 0.027(4) 0.042(4) 0.038(4) -0.001(3) 0.003(3) -0.002(3)
C29 0.037(4) 0.049(5) 0.047(5) 0.008(4) 0.006(4) -0.001(3)
C30 0.043(5) 0.052(5) 0.062(6) 0.002(4) 0.006(4) 0.008(4)
C31 0.039(4) 0.049(5) 0.056(5) -0.007(4) 0.013(4) 0.008(4)
C32 0.038(4) 0.052(5) 0.042(5) -0.004(4) 0.015(4) -0.008(4)
C33 0.032(4) 0.043(4) 0.048(5) 0.003(4) 0.011(4) -0.003(3)
C34 0.039(4) 0.050(5) 0.044(4) -0.007(4) 0.018(4) -0.009(3)
C35 0.053(5) 0.040(4) 0.037(4) -0.003(3) 0.015(4) -0.010(4)
C36 0.055(5) 0.051(5) 0.047(5) 0.002(4) 0.017(4) -0.008(4)
C37 0.083(7) 0.051(5) 0.045(5) -0.003(4) 0.031(5) -0.013(5)
C38 0.097(7) 0.036(4) 0.039(5) 0.003(4) 0.026(5) 0.007(4)
C39 0.058(5) 0.041(4) 0.036(4) -0.003(4) 0.013(4) 0.004(4)
C40 0.056(5) 0.032(4) 0.037(4) -0.007(3) 0.014(4) -0.005(3)

loop_
_atom_type_symbol
_atom_type_description
_atom_type_scat_dispersion_real
_atom_type_scat_dispersion_imag
_atom_type_scat_source
C C 0.0033 0.0016 'International Tables Vol C Tables 4.2.6.8 and 6.1.1.4'
H H 0.0000 0.0000 'International Tables Vol C Tables 4.2.6.8 and 6.1.1.4'
N N 0.0061 0.0033 'International Tables Vol C Tables 4.2.6.8 and 6.1.1.4'
O O 0.0106 0.0060 'International Tables Vol C Tables 4.2.6.8 and 6.1.1.4'
U U -9.6767 9.6646 'International Tables Vol C Tables 4.2.6.8 and 6.1.1.4'

loop_
_geom_angle_atom_site_label_1
_geom_angle_atom_site_label_2
_geom_angle_atom_site_label_3
_geom_angle
O2 U1 O1 87.44(17)
O2 U1 O21 166.61(17)
O1 U1 O21 84.68(17)
O2 U1 O22 83.60(18)
O1 U1 O22 89.41(17)
O21 U1 O22 85.51(18)
O2 U1 N22 75.39(17)
O1 U1 N22 154.45(17)
O21 U1 N22 108.11(18)
O22 U1 N22 70.25(18)
O2 U1 N1 113.73(17)
O1 U1 N1 70.36(18)
O21 U1 N1 73.64(18)
O22 U1 N1 151.86(18)
N22 U1 N1 133.86(19)
O2 U1 N21 122.58(18)
O1 U1 N21 143.69(16)
O21 U1 N21 68.98(17)
O22 U1 N21 112.01(17)
N22 U1 N21 61.27(17)
N1 U1 N21 78.28(17)
O2 U1 N2 69.74(18)
O1 U1 N2 108.26(17)
O21 U1 N2 123.11(18)
O22 U1 N2 146.74(18)
N22 U1 N2 83.68(18)
N1 U1 N2 60.95(18)
N21 U1 N2 69.78(17)
C1 O1 U1 134.1(4)
C20 O2 U1 137.5(5)
C7 N1 C8 119.3(6)
C7 N1 U1 126.1(5)
C8 N1 U1 114.4(4)
C14 N2 C13 117.2(6)
C14 N2 U1 127.8(5)
C13 N2 U1 114.8(4)
O1 C1 C2 121.3(7)
O1 C1 C6 120.3(6)
C2 C1 C6 118.4(7)
C3 C2 C1 121.1(8)
C4 C3 C2 121.9(7)
C3 C4 C5 118.6(7)
C4 C5 C6 122.3(7)
C5 C6 C7 119.1(7)
C5 C6 C1 117.6(7)
C7 C6 C1 123.2(6)
N1 C7 C6 127.3(7)
C9 C8 C13 120.7(7)
C9 C8 N1 122.7(7)
C13 C8 N1 116.4(6)
C8 C9 C10 119.5(7)
C11 C10 C9 119.2(8)
C12 C11 C10 121.4(8)
C11 C12 C13 120.5(7)
C8 C13 C12 118.5(7)
C8 C13 N2 116.3(6)
C12 C13 N2 125.0(7)
N2 C14 C15 126.6(7)
C16 C15 C20 119.9(7)
C16 C15 C14 118.0(7)
C20 C15 C14 122.1(7)
C17 C16 C15 121.5(8)
C16 C17 C18 119.4(7)
C19 C18 C17 120.7(8)
C18 C19 C20 119.7(8)
O2 C20 C15 122.9(7)
O2 C20 C19 118.4(7)
C15 C20 C19 118.6(7)
C21 O21 U1 134.4(4)
C40 O22 U1 144.1(5)
C27 N21 C28 120.9(6)
C27 N21 U1 128.4(4)
C28 N21 U1 110.5(4)
C34 N22 C33 118.7(6)
C34 N22 U1 130.2(5)
C33 N22 U1 110.5(4)
O21 C21 C22 120.4(7)
O21 C21 C26 120.8(6)
C22 C21 C26 118.8(7)
C23 C22 C21 121.9(7)
C22 C23 C24 120.4(8)
C25 C24 C23 118.9(7)
C24 C25 C26 122.4(7)
C25 C26 C21 117.5(7)
C25 C26 C27 119.2(7)
C21 C26 C27 123.2(7)
N21 C27 C26 125.6(6)
C29 C28 C33 118.9(7)
C29 C28 N21 124.6(7)
C33 C28 N21 116.3(6)
C30 C29 C28 119.3(8)
C31 C30 C29 120.8(8)
C30 C31 C32 121.1(8)
C31 C32 C33 120.0(8)
C32 C33 C28 119.7(7)
C32 C33 N22 124.9(7)
C28 C33 N22 115.3(6)
N22 C34 C35 126.6(7)
C36 C35 C34 117.2(7)
C36 C35 C40 118.7(7)
C34 C35 C40 123.9(7)
C37 C36 C35 121.5(8)
C36 C37 C38 118.8(8)
C39 C38 C37 122.1(8)
C38 C39 C40 120.3(8)
O22 C40 C39 120.3(7)
O22 C40 C35 121.2(7)
C39 C40 C35 118.4(7)

loop_
_geom_bond_atom_site_label_1
_geom_bond_atom_site_label_2
_geom_bond_distance
U1 O2 2.220(5)
U1 O1 2.221(4)
U1 O21 2.243(5)
U1 O22 2.246(5)
U1 N22 2.578(5)
U1 N1 2.623(6)
U1 N21 2.629(6)
U1 N2 2.645(6)
O1 C1 1.332(8)
O2 C20 1.328(9)
N1 C7 1.274(9)
N1 C8 1.445(9)
N2 C14 1.278(9)
N2 C13 1.443(9)
C1 C2 1.380(10)
C1 C6 1.446(10)
C2 C3 1.374(11)
C3 C4 1.361(11)
C4 C5 1.385(11)
C5 C6 1.394(9)
C6 C7 1.436(10)
C8 C9 1.387(10)
C8 C13 1.388(10)
C9 C10 1.390(11)
C10 C11 1.374(11)
C11 C12 1.359(11)
C12 C13 1.389(10)
C14 C15 1.459(10)
C15 C16 1.391(10)
C15 C20 1.404(11)
C16 C17 1.360(11)
C17 C18 1.397(12)
C18 C19 1.389(11)
C19 C20 1.411(11)
O21 C21 1.333(8)
O22 C40 1.323(9)
N21 C27 1.286(8)
N21 C28 1.426(9)
N22 C34 1.294(9)
N22 C33 1.416(9)
C21 C22 1.391(10)
C21 C26 1.420(10)
C22 C23 1.356(11)
C23 C24 1.394(11)
C24 C25 1.365(10)
C25 C26 1.407(10)
C26 C27 1.434(10)
C28 C29 1.389(10)
C28 C33 1.412(10)
C29 C30 1.382(11)
C30 C31 1.355(12)
C31 C32 1.356(11)
C32 C33 1.376(10)
C34 C35 1.427(11)
C35 C36 1.409(10)
C35 C40 1.429(11)
C36 C37 1.363(12)
C37 C38 1.384(12)
C38 C39 1.369(11)
C39 C40 1.397(11)
